data_4318993
loop_
_publ_author_name
'Augusto Cingolani'
Effendy
'Maura Pellei'
'Claudio Pettinari'
'Carlo Santini'
'Brian W. Skelton'
'Allan H. White'

_publ_contact_author_address
;
  Department of Chemistry
  University of Western Australia
  35 Stirling Highway
  Crawley
  Western Australia 6009
  Australia
;
_publ_contact_author_email bws@crystal.uwa.edu.au
_publ_contact_author_fax (+61)_08_9380_1118
_publ_contact_author_name 'Skelton, B. W.'
_publ_contact_author_phone (+61)_08-9380_3481
_publ_section_title
;
 Variable Coordination Modes of NO2- in a Series of Ag(I) Complexes
 Containing Triorganophosphines, -arsines, and -stibines. Syntheses,
 Spectroscopic Characterization (IR, 1H and 31P NMR, Electrospray
 Ionization Mass), and Structures of [AgNO2(R3E)x] Adducts (E = P, As, Sb,
 x = 1-3)
;
_journal_name_full 'Inorganic Chemistry'
_journal_page_first 6633
_journal_page_last 6645
_journal_paper_doi 10.1021/ic020375g
_journal_volume 41
_journal_year 2002
_chemical_formula_sum 'C18 H15 Ag N O2 P'
_chemical_formula_weight 416.17
_space_group_IT_number 14
_symmetry_cell_setting monoclinic
_symmetry_space_group_name_Hall '-P 2ybc'
_symmetry_space_group_name_H-M 'P 1 21/c 1'
_cell_angle_alpha 90.00000
_cell_angle_beta 88.281(3)
_cell_angle_gamma 90.00000
_cell_formula_units_Z 4
_cell_length_a 10.1910(10)
_cell_length_b 8.9060(10)
_cell_length_c 18.086(2)
_cell_measurement_reflns_used 8192
_cell_measurement_temperature 150
_cell_measurement_theta_max 23.2
_cell_measurement_theta_min 2.0
_cell_volume 1640.8(3)
_computing_cell_refinement 'Siemens SAINT (Siemens, 1995)'
_computing_data_collection 'Siemens SMART (Siemens, 1995)'
_computing_data_reduction xtal
_computing_molecular_graphics xtal
_computing_publication_material 'xtal BONDLA CIFIO'
_computing_structure_refinement 'xtal CRYLSQ'
_computing_structure_solution xtal
_diffrn_ambient_temperature 150
_diffrn_measurement_device_type
;
Bruker SMART CCD diffractometer
;
_diffrn_measurement_method '\w scans'
_diffrn_radiation_detector 'CCD area detector'
_diffrn_radiation_monochromator graphite
_diffrn_radiation_source 'sealed tube'
_diffrn_radiation_type 'Mo K\a'
_diffrn_radiation_wavelength .71073
_diffrn_reflns_av_R_equivalents .026
_diffrn_reflns_av_sigmaI/netI .02
_diffrn_reflns_limit_h_max 17
_diffrn_reflns_limit_h_min 0
_diffrn_reflns_limit_k_max 0
_diffrn_reflns_limit_k_min -15
_diffrn_reflns_limit_l_max 30
_diffrn_reflns_limit_l_min -30
_diffrn_reflns_number 33205
_diffrn_reflns_theta_max 37.63
_diffrn_reflns_theta_min 2.
_diffrn_standards_decay_% 0
_exptl_absorpt_coefficient_mu 1.334
_exptl_absorpt_correction_T_max .83
_exptl_absorpt_correction_T_min .60
_exptl_absorpt_correction_type multi-scan
_exptl_absorpt_process_details
;
SADABS; Sheldrick, 1996
;
_exptl_crystal_colour colourless
_exptl_crystal_density_diffrn 1.685
_exptl_crystal_description prism
_exptl_crystal_F_000 832
_exptl_crystal_size_max .5
_exptl_crystal_size_mid .25
_exptl_crystal_size_min .2
_refine_diff_density_max 2.765
_refine_diff_density_min -2.617
_refine_ls_extinction_coef 1227(241)
_refine_ls_extinction_expression 'Eq22 p292 "Cryst. Comp." Munksgaard 1970'
_refine_ls_extinction_method Zachariasen
_refine_ls_goodness_of_fit_all 1.169
_refine_ls_goodness_of_fit_ref 1.192
_refine_ls_hydrogen_treatment refall
_refine_ls_matrix_type full
_refine_ls_number_constraints 0
_refine_ls_number_parameters 269
_refine_ls_number_reflns 7722
_refine_ls_number_restraints 0
_refine_ls_R_factor_all .033
_refine_ls_R_factor_gt .029
_refine_ls_shift/su_max .037
_refine_ls_shift/su_mean .008
_refine_ls_structure_factor_coef F
_refine_ls_weighting_scheme calc
_refine_ls_wR_factor_all .044
_refine_ls_wR_factor_ref .042
_reflns_d_resolution_high .582
_reflns_d_resolution_low 10.166
_reflns_Friedel_coverage 0
_reflns_limit_h_max 17
_reflns_limit_h_min 0
_reflns_limit_k_max 15
_reflns_limit_k_min 0
_reflns_limit_l_max 30
_reflns_limit_l_min -30
_reflns_number_gt 7722
_reflns_number_total 8571
_reflns_threshold_expression 'F    > 4.00 sig(F   )'
_cod_data_source_file ic020375g_01.cif
_cod_data_source_block mar7
_cod_original_sg_symbol_Hall -p_2ybc
_cod_original_formula_sum 'C18 H15 Ag1 N1 O2 P1'
_cod_database_code 4318993

loop_
_symmetry_equiv_pos_as_xyz
+x,+y,+z
-x,1/2+y,1/2-z
-x,-y,-z
+x,1/2-y,1/2+z

loop_
_atom_site_label
_atom_site_fract_x
_atom_site_fract_y
_atom_site_fract_z
_atom_site_U_iso_or_equiv
_atom_site_adp_type
_atom_site_calc_flag
_atom_site_calc_attached_atom
_atom_site_occupancy
_atom_site_disorder_assembly
_atom_site_disorder_group
Ag .569754(10) .199035(12) .326073(6) .02215(5) Uani ? ? 1.00000 ? ?
P .73046(3) .11807(3) .411143(17) .01463(12) Uani ? ? 1.00000 ? ?
C11 .88999(12) .12663(14) .36348(7) .0167(4) Uani ? ? 1.00000 ? ?
C12 .91725(15) .25029(18) .31761(9) .0247(6) Uani ? ? 1.00000 ? ?
C13 1.04128(16) .2649(2) .28355(10) .0298(7) Uani ? ? 1.00000 ? ?
C14 1.13609(14) .1548(2) .29297(9) .0254(6) Uani ? ? 1.00000 ? ?
C15 1.10832(13) .03089(17) .33720(8) .0220(5) Uani ? ? 1.00000 ? ?
C16 .98637(13) .01770(15) .37351(8) .0194(5) Uani ? ? 1.00000 ? ?
C21 .75499(13) .22048(13) .49698(7) .0166(4) Uani ? ? 1.00000 ? ?
C22 .64722(14) .23978(15) .54596(8) .0201(5) Uani ? ? 1.00000 ? ?
C23 .66136(18) .31751(17) .61222(8) .0252(6) Uani ? ? 1.00000 ? ?
C24 .78189(19) .37855(18) .62938(9) .0283(7) Uani ? ? 1.00000 ? ?
C25 .88954(17) .36093(18) .58096(9) .0275(7) Uani ? ? 1.00000 ? ?
C26 .87631(15) .28180(16) .51478(8) .0221(6) Uani ? ? 1.00000 ? ?
C31 .71377(12) -.07720(13) .43984(7) .0160(4) Uani ? ? 1.00000 ? ?
C32 .70574(14) -.18574(14) .38391(7) .0189(5) Uani ? ? 1.00000 ? ?
C33 .69426(16) -.33690(15) .40213(8) .0233(6) Uani ? ? 1.00000 ? ?
C34 .68743(18) -.38100(15) .47591(9) .0267(6) Uani ? ? 1.00000 ? ?
C35 .6943(2) -.27403(17) .53197(9) .0274(7) Uani ? ? 1.00000 ? ?
C36 .70747(16) -.12220(15) .51399(7) .0218(5) Uani ? ? 1.00000 ? ?
N .49858(12) .46680(13) .24707(6) .0204(5) Uani ? ? 1.00000 ? ?
O1 .61673(12) .43770(16) .24578(8) .0316(6) Uani ? ? 1.00000 ? ?
O2 .42571(11) .37228(14) .28076(7) .0253(5) Uani ? ? 1.00000 ? ?
H12 .852(2) .324(3) .3092(15) .030(6) Uiso ? ? 1.00000 ? ?
H13 1.059(3) .341(4) .2528(18) .050(8) Uiso ? ? 1.00000 ? ?
H14 1.213(2) .156(3) .2647(14) .028(6) Uiso ? ? 1.00000 ? ?
H15 1.171(3) -.051(3) .3401(15) .037(7) Uiso ? ? 1.00000 ? ?
H16 .966(3) -.065(3) .4026(14) .033(6) Uiso ? ? 1.00000 ? ?
H22 .563(3) .199(2) .5340(15) .026(6) Uiso ? ? 1.00000 ? ?
H23 .590(3) .330(3) .6412(15) .032(6) Uiso ? ? 1.00000 ? ?
H24 .799(2) .434(3) .6732(14) .031(6) Uiso ? ? 1.00000 ? ?
H25 .974(2) .403(3) .5927(14) .031(6) Uiso ? ? 1.00000 ? ?
H26 .957(3) .263(3) .4825(15) .031(6) Uiso ? ? 1.00000 ? ?
H32 .709(2) -.156(3) .3325(12) .018(5) Uiso ? ? 1.00000 ? ?
H33 .693(2) -.412(3) .3636(13) .027(6) Uiso ? ? 1.00000 ? ?
H34 .678(3) -.483(4) .4868(17) .048(8) Uiso ? ? 1.00000 ? ?
H35 .691(3) -.297(3) .5854(16) .032(7) Uiso ? ? 1.00000 ? ?
H36 .716(3) -.045(3) .5474(15) .041(7) Uiso ? ? 1.00000 ? ?

loop_
_atom_site_aniso_label
_atom_site_aniso_U_11
_atom_site_aniso_U_22
_atom_site_aniso_U_33
_atom_site_aniso_U_12
_atom_site_aniso_U_13
_atom_site_aniso_U_23
Ag .01911(5) .02366(6) .02392(6) .00243(3) -.00466(3) .00724(3)
P .01628(12) .01207(11) .01564(12) .00145(9) -.00228(9) .00113(9)
C11 .0174(4) .0158(4) .0169(4) .0016(3) -.0016(3) .0016(3)
C12 .0225(6) .0242(6) .0272(6) .0038(5) .0012(5) .0106(5)
C13 .0236(6) .0342(7) .0312(7) .0013(6) .0029(5) .0152(6)
C14 .0189(5) .0330(7) .0241(6) .0004(5) .0011(4) .0029(5)
C15 .0170(5) .0234(6) .0257(6) .0025(4) -.0025(4) -.0017(4)
C16 .0179(5) .0172(5) .0231(5) .0025(4) -.0020(4) .0017(4)
C21 .0199(5) .0124(4) .0177(4) .0010(3) -.0031(4) -.0003(3)
C22 .0240(5) .0157(5) .0205(5) .0004(4) .0011(4) -.0010(4)
C23 .0357(7) .0202(5) .0195(5) .0035(5) .0012(5) -.0019(4)
C24 .0409(8) .0225(6) .0219(6) .0040(5) -.0081(5) -.0049(5)
C25 .0296(7) .0246(6) .0288(6) .0003(5) -.0112(5) -.0058(5)
C26 .0214(5) .0206(5) .0244(6) .0005(4) -.0052(4) -.0029(4)
C31 .0188(5) .0127(4) .0165(4) .0010(3) -.0030(3) .0013(3)
C32 .0234(5) .0151(4) .0183(5) .0010(4) -.0027(4) -.0011(4)
C33 .0306(6) .0141(5) .0252(6) .0012(4) -.0032(5) -.0027(4)
C34 .0391(8) .0127(5) .0284(6) .0010(5) -.0033(6) .0021(4)
C35 .0442(9) .0175(5) .0207(6) .0028(5) -.0025(5) .0055(4)
C36 .0335(7) .0155(5) .0166(5) .0004(4) -.0045(4) .0014(4)
N .0237(5) .0178(4) .0200(4) .0020(4) -.0043(4) -.0002(3)
O1 .0212(5) .0347(6) .0389(6) .0001(4) .0004(4) .0086(5)
O2 .0202(4) .0279(5) .0280(5) .0005(4) -.0024(4) .0083(4)

loop_
_atom_type_symbol
_atom_type_description
_atom_type_oxidation_number
_atom_type_number_in_cell
_atom_type_scat_dispersion_real
_atom_type_scat_dispersion_imag
_atom_type_scat_source
C ? 0 72 .002 .002 'Int Tables Vol IV Tables 2.2B and 2.3.1'
H ? 0 60 0 0 'Int Tables Vol IV Tables 2.2B and 2.3.1'
Ag ? 0 4 -1.085 1.101 'Int Tables Vol IV Tables 2.2B and 2.3.1'
N ? 0 4 .004 .003 'Int Tables Vol IV Tables 2.2B and 2.3.1'
O ? 0 8 .008 .006 'Int Tables Vol IV Tables 2.2B and 2.3.1'
P ? 0 4 .09 .095 'Int Tables Vol IV Tables 2.2B and 2.3.1'

loop_
_geom_angle_atom_site_label_1
_geom_angle_atom_site_label_2
_geom_angle_atom_site_label_3
_geom_angle_site_symmetry_1
_geom_angle_site_symmetry_2
_geom_angle_site_symmetry_3
_geom_angle
_geom_angle_publ_flag
P Ag O1 . . . 119.05(3) ?
P Ag O2 . . . 152.75(3) ?
P Ag N . . '2 645' 106.90(3) ?
O1 Ag O2 . . . 50.45(4) ?
O1 Ag N . . '2 645' 114.72(4) ?
O2 Ag N . . '2 645' 99.87(4) ?
Ag P C11 . . . 107.58(4) ?
Ag P C21 . . . 120.71(4) ?
Ag P C31 . . . 114.28(4) ?
C11 P C21 . . . 103.83(6) ?
C11 P C31 . . . 104.45(6) ?
C21 P C31 . . . 104.41(6) ?
P C11 C12 . . . 118.16(10) ?
P C11 C16 . . . 122.11(10) ?
C12 C11 C16 . . . 119.68(12) ?
C11 C12 C13 . . . 119.70(14) ?
C11 C12 H12 . . . 120.7(15) ?
C13 C12 H12 . . . 119.6(16) ?
C12 C13 C14 . . . 120.25(16) ?
C12 C13 H13 . . . 121(2) ?
C14 C13 H13 . . . 119(2) ?
C13 C14 C15 . . . 120.07(14) ?
C13 C14 H14 . . . 120.5(16) ?
C15 C14 H14 . . . 118.8(16) ?
C14 C15 C16 . . . 120.17(13) ?
C14 C15 H15 . . . 120.3(16) ?
C16 C15 H15 . . . 119.3(16) ?
C11 C16 C15 . . . 120.09(12) ?
C11 C16 H16 . . . 118.7(16) ?
C15 C16 H16 . . . 121.2(16) ?
P C21 C22 . . . 118.34(10) ?
P C21 C26 . . . 122.41(10) ?
C22 C21 C26 . . . 119.24(12) ?
C21 C22 C23 . . . 120.32(14) ?
C21 C22 H22 . . . 119.8(15) ?
C23 C22 H22 . . . 119.8(15) ?
C22 C23 C24 . . . 120.12(15) ?
C22 C23 H23 . . . 117.6(18) ?
C24 C23 H23 . . . 122.2(18) ?
C23 C24 C25 . . . 120.11(15) ?
C23 C24 H24 . . . 125.0(15) ?
C25 C24 H24 . . . 114.9(15) ?
C24 C25 C26 . . . 120.05(15) ?
C24 C25 H25 . . . 120.6(15) ?
C26 C25 H25 . . . 119.4(15) ?
C21 C26 C25 . . . 120.16(14) ?
C21 C26 H26 . . . 121.0(16) ?
C25 C26 H26 . . . 118.7(16) ?
P C31 C32 . . . 117.34(9) ?
P C31 C36 . . . 123.22(9) ?
C32 C31 C36 . . . 119.45(11) ?
C31 C32 C33 . . . 120.17(12) ?
C31 C32 H32 . . . 120.1(14) ?
C33 C32 H32 . . . 119.8(14) ?
C32 C33 C34 . . . 120.16(13) ?
C32 C33 H33 . . . 120.3(14) ?
C34 C33 H33 . . . 119.5(14) ?
C33 C34 C35 . . . 120.17(13) ?
C33 C34 H34 . . . 118.5(18) ?
C35 C34 H34 . . . 121.3(18) ?
C34 C35 C36 . . . 119.92(14) ?
C34 C35 H35 . . . 124.9(14) ?
C36 C35 H35 . . . 115.2(14) ?
C31 C36 C35 . . . 120.13(12) ?
C31 C36 H36 . . . 114.3(18) ?
C35 C36 H36 . . . 125.5(18) ?
O1 N O2 . . . 115.35(12) ?
O1 N Ag . . '2 655' 116.15(10) ?
O2 N Ag . . '2 655' 128.34(9) ?
Ag O1 N . . . 89.88(9) ?
Ag O2 N . . . 104.26(8) ?

loop_
_geom_bond_atom_site_label_1
_geom_bond_atom_site_label_2
_geom_bond_site_symmetry_1
_geom_bond_site_symmetry_2
_geom_bond_distance
_geom_bond_publ_flag
Ag P . . 2.3918(4) ?
Ag O1 . . 2.6104(14) ?
Ag O2 . . 2.2976(12) ?
Ag N . '2 645' 2.5629(12) ?
P C11 . . 1.8188(13) ?
P C21 . . 1.8242(13) ?
P C31 . . 1.8214(12) ?
C11 C12 . . 1.402(2) ?
C11 C16 . . 1.3963(18) ?
C12 C13 . . 1.395(2) ?
C12 H12 . . .95(3) ?
C13 C14 . . 1.390(2) ?
C13 H13 . . .89(3) ?
C14 C15 . . 1.388(2) ?
C14 H14 . . .93(2) ?
C15 C16 . . 1.3931(19) ?
C15 H15 . . .97(3) ?
C16 H16 . . .93(3) ?
C21 C22 . . 1.4008(19) ?
C21 C26 . . 1.398(2) ?
C22 C23 . . 1.395(2) ?
C22 H22 . . .96(3) ?
C23 C24 . . 1.387(3) ?
C23 H23 . . .89(3) ?
C24 C25 . . 1.392(2) ?
C24 H24 . . .96(3) ?
C25 C26 . . 1.399(2) ?
C25 H25 . . .97(3) ?
C26 H26 . . 1.01(3) ?
C31 C32 . . 1.4033(18) ?
C31 C36 . . 1.3992(18) ?
C32 C33 . . 1.3901(19) ?
C32 H32 . . .97(2) ?
C33 C34 . . 1.391(2) ?
C33 H33 . . .97(2) ?
C34 C35 . . 1.395(2) ?
C34 H34 . . .94(3) ?
C35 C36 . . 1.396(2) ?
C35 H35 . . .99(3) ?
C36 H36 . . .92(3) ?
N O1 . . 1.2312(17) ?
N O2 . . 1.2665(17) ?
